data_4069031
loop_
_publ_author_name
'Varga, Vojtech'
'C\'isa\<rov\'a, Ivana'
'Gyepes, R\'obert'
'Hor\'a\<cek, Michal'
'Kubi\<sta, Ji\<r\'i'
'Mach, Karel'

_publ_section_title
;
 Evaluation of the Oxygen \p-Donation in Permethyltitanocene Silanolates
 and Alcoholates
;
_journal_issue 6
_journal_name_full Organometallics
_journal_page_first 1748
_journal_paper_doi 10.1021/om801209f
_journal_volume 28
_journal_year 2009
_chemical_compound_source 'synthesized by the authors'
_chemical_formula_moiety 'C32 H57 O4 Si Ti'
_chemical_formula_sum 'C32 H57 O4 Si Ti'
_chemical_formula_weight 581.77
_chemical_name_systematic
; 
 ? 
;
_space_group_IT_number 2
_symmetry_cell_setting triclinic
_symmetry_space_group_name_Hall '-P 1'
_symmetry_space_group_name_H-M 'P -1'
_atom_sites_solution_hydrogens geom
_atom_sites_solution_primary direct
_atom_sites_solution_secondary difmap
_audit_creation_method SHELXL-97
_cell_angle_alpha 83.5103(11)
_cell_angle_beta 87.7159(11)
_cell_angle_gamma 69.6085(10)
_cell_formula_units_Z 2
_cell_length_a 10.5233(2)
_cell_length_b 11.1081(2)
_cell_length_c 15.3903(3)
_cell_measurement_reflns_used 7540
_cell_measurement_temperature 150(2)
_cell_measurement_theta_max 27.5
_cell_measurement_theta_min 1
_cell_volume 1675.49(6)
_computing_cell_refinement 'COLLECT and DENZO'
_computing_data_collection 'COLLECT (Hooft, 1998) and DENZO (Otwinowski & Minor, 1997)'
_computing_data_reduction 'COLLECT and DENZO'
_computing_structure_refinement 'SHELXL-97 (Sheldrick, 1997)'
_computing_structure_solution 'SIR92 (Altomare et al., 1994)'
_diffrn_ambient_temperature 150(2)
_diffrn_detector_area_resol_mean 9.091
_diffrn_measured_fraction_theta_full 0.994
_diffrn_measured_fraction_theta_max 0.994
_diffrn_measurement_device_type 'Nonius KappaCCD area detector'
_diffrn_measurement_method '\f and \w scans to fill the Ewald sphere'
_diffrn_radiation_monochromator graphite
_diffrn_radiation_source 'fine-focus sealed tube'
_diffrn_radiation_type MoK\a
_diffrn_radiation_wavelength 0.71073
_diffrn_reflns_av_R_equivalents 0.037
_diffrn_reflns_av_sigmaI/netI 0.0276
_diffrn_reflns_limit_h_max 13
_diffrn_reflns_limit_h_min -13
_diffrn_reflns_limit_k_max 14
_diffrn_reflns_limit_k_min -14
_diffrn_reflns_limit_l_max 19
_diffrn_reflns_limit_l_min -19
_diffrn_reflns_number 36181
_diffrn_reflns_theta_full 27.57
_diffrn_reflns_theta_max 27.57
_diffrn_reflns_theta_min 1.33
_diffrn_standards_number 0
_exptl_absorpt_coefficient_mu 0.323
_exptl_absorpt_correction_type none
_exptl_crystal_colour green-braun
_exptl_crystal_density_diffrn 1.153
_exptl_crystal_density_method 'not measured'
_exptl_crystal_description prism
_exptl_crystal_F_000 634
_exptl_crystal_size_max 0.5
_exptl_crystal_size_mid 0.4
_exptl_crystal_size_min 0.3
_refine_diff_density_max 0.291
_refine_diff_density_min -0.473
_refine_diff_density_rms 0.048
_refine_ls_extinction_method none
_refine_ls_goodness_of_fit_ref 1.026
_refine_ls_hydrogen_treatment constr
_refine_ls_matrix_type full
_refine_ls_number_parameters 362
_refine_ls_number_reflns 7713
_refine_ls_number_restraints 0
_refine_ls_restrained_S_all 1.026
_refine_ls_R_factor_all 0.0407
_refine_ls_R_factor_gt 0.0337
_refine_ls_shift/su_max 0.000
_refine_ls_shift/su_mean 0.000
_refine_ls_structure_factor_coef Fsqd
_refine_ls_weighting_details 'calc w=1/[\s^2^(Fo^2^)+(0.0416P)^2^+0.7777P] where P=(Fo^2^+2Fc^2^)/3'
_refine_ls_weighting_scheme calc
_refine_ls_wR_factor_gt 0.0852
_refine_ls_wR_factor_ref 0.0901
_reflns_number_gt 6751
_reflns_number_total 7713
_reflns_threshold_expression I>2\s(I)
_cod_data_source_file om801209f_si_001.cif
_cod_data_source_block jednositbu-mach_structure_4
_cod_original_cell_volume 1675.49(5)
_cod_database_code 4069031

loop_
_symmetry_equiv_pos_as_xyz
'x, y, z'
'-x, -y, -z'

loop_
_atom_site_label
_atom_site_type_symbol
_atom_site_fract_x
_atom_site_fract_y
_atom_site_fract_z
_atom_site_U_iso_or_equiv
_atom_site_adp_type
_atom_site_occupancy
_atom_site_symmetry_multiplicity
_atom_site_calc_flag
_atom_site_refinement_flags
Ti1 Ti 0.41750(2) 0.28379(2) 0.313172(14) 0.01564(7) Uani 1 1 d .
Si1 Si 0.70685(3) 0.07926(3) 0.21246(2) 0.01633(8) Uani 1 1 d .
C1 C 0.55426(14) 0.35259(13) 0.40177(9) 0.0210(3) Uani 1 1 d .
C2 C 0.55556(14) 0.41670(12) 0.31682(9) 0.0208(3) Uani 1 1 d .
C3 C 0.42121(14) 0.49981(13) 0.29635(9) 0.0220(3) Uani 1 1 d .
C4 C 0.33935(14) 0.49343(13) 0.37090(9) 0.0224(3) Uani 1 1 d .
C5 C 0.42124(14) 0.40069(13) 0.43572(9) 0.0213(3) Uani 1 1 d .
C6 C 0.67576(15) 0.25450(15) 0.44848(10) 0.0287(3) Uani 1 1 d .
H6A H 0.6491 0.2265 0.5054 0.043 Uiso 1 1 calc R
H6B H 0.7435 0.2927 0.4545 0.043 Uiso 1 1 calc R
H6C H 0.7122 0.1817 0.4154 0.043 Uiso 1 1 calc R
C7 C 0.67879(15) 0.40905(14) 0.26286(10) 0.0271(3) Uani 1 1 d .
H7A H 0.7461 0.4202 0.2983 0.041 Uiso 1 1 calc R
H7B H 0.6551 0.4758 0.2148 0.041 Uiso 1 1 calc R
H7C H 0.7143 0.3262 0.2408 0.041 Uiso 1 1 calc R
C8 C 0.37618(17) 0.59599(14) 0.21674(10) 0.0318(3) Uani 1 1 d .
H8A H 0.2850 0.6059 0.2021 0.048 Uiso 1 1 calc R
H8B H 0.4351 0.5657 0.1686 0.048 Uiso 1 1 calc R
H8C H 0.3797 0.6777 0.2287 0.048 Uiso 1 1 calc R
C9 C 0.20217(16) 0.59315(14) 0.38209(11) 0.0309(3) Uani 1 1 d .
H9A H 0.2107 0.6766 0.3807 0.046 Uiso 1 1 calc R
H9B H 0.1643 0.5727 0.4372 0.046 Uiso 1 1 calc R
H9C H 0.1437 0.5939 0.3355 0.046 Uiso 1 1 calc R
C10 C 0.38170(17) 0.37338(15) 0.52907(9) 0.0288(3) Uani 1 1 d .
H10A H 0.4175 0.2821 0.5463 0.043 Uiso 1 1 calc R
H10B H 0.2847 0.4034 0.5339 0.043 Uiso 1 1 calc R
H10C H 0.4177 0.4172 0.5665 0.043 Uiso 1 1 calc R
C11 C 0.33728(13) 0.10666(13) 0.31278(9) 0.0196(3) Uani 1 1 d .
C12 C 0.28842(13) 0.19014(13) 0.23579(9) 0.0210(3) Uani 1 1 d .
C13 C 0.19655(13) 0.30906(14) 0.26061(10) 0.0242(3) Uani 1 1 d .
C14 C 0.18557(14) 0.29615(14) 0.35336(9) 0.0241(3) Uani 1 1 d .
C15 C 0.27685(13) 0.17286(14) 0.38566(9) 0.0218(3) Uani 1 1 d .
C16 C 0.31915(16) 0.15503(16) 0.14401(9) 0.0294(3) Uani 1 1 d .
H16A H 0.4116 0.0984 0.1405 0.044 Uiso 1 1 calc R
H16B H 0.3058 0.2320 0.1048 0.044 Uiso 1 1 calc R
H16C H 0.2598 0.1123 0.1281 0.044 Uiso 1 1 calc R
C17 C 0.10899(17) 0.41902(16) 0.19874(12) 0.0371(4) Uani 1 1 d .
H17A H 0.1573 0.4247 0.1451 0.056 Uiso 1 1 calc R
H17B H 0.0867 0.4984 0.2248 0.056 Uiso 1 1 calc R
H17C H 0.0272 0.4040 0.1869 0.056 Uiso 1 1 calc R
C18 C 0.07196(16) 0.37776(17) 0.40685(12) 0.0369(4) Uani 1 1 d .
H18A H 0.0085 0.3340 0.4216 0.055 Uiso 1 1 calc R
H18B H 0.0267 0.4592 0.3736 0.055 Uiso 1 1 calc R
H18C H 0.1081 0.3921 0.4595 0.055 Uiso 1 1 calc R
C19 C 0.28783(17) 0.11206(16) 0.47880(10) 0.0325(3) Uani 1 1 d .
H19A H 0.2363 0.0553 0.4859 0.049 Uiso 1 1 calc R
H19B H 0.2530 0.1784 0.5173 0.049 Uiso 1 1 calc R
H19C H 0.3812 0.0637 0.4926 0.049 Uiso 1 1 calc R
C20 C 0.42960(15) -0.03133(13) 0.31885(10) 0.0262(3) Uani 1 1 d .
H20A H 0.3786 -0.0866 0.3368 0.039 Uiso 1 1 calc R
H20B H 0.4996 -0.0451 0.3609 0.039 Uiso 1 1 calc R
H20C H 0.4699 -0.0508 0.2627 0.039 Uiso 1 1 calc R
C21 C 0.72488(15) -0.16661(14) 0.16103(10) 0.0266(3) Uani 1 1 d .
C22 C 0.61540(18) -0.20115(18) 0.11845(13) 0.0410(4) Uani 1 1 d .
H22A H 0.5405 -0.1915 0.1580 0.061 Uiso 1 1 calc R
H22B H 0.6520 -0.2890 0.1048 0.061 Uiso 1 1 calc R
H22C H 0.5848 -0.1447 0.0657 0.061 Uiso 1 1 calc R
C23 C 0.76810(19) -0.24754(15) 0.24863(11) 0.0375(4) Uani 1 1 d .
H23A H 0.8338 -0.2215 0.2755 0.056 Uiso 1 1 calc R
H23B H 0.8073 -0.3371 0.2395 0.056 Uiso 1 1 calc R
H23C H 0.6904 -0.2350 0.2861 0.056 Uiso 1 1 calc R
C24 C 0.84588(17) -0.18870(17) 0.09916(11) 0.0351(4) Uani 1 1 d .
H24A H 0.8158 -0.1427 0.0428 0.053 Uiso 1 1 calc R
H24B H 0.8870 -0.2793 0.0935 0.053 Uiso 1 1 calc R
H24C H 0.9109 -0.1579 0.1222 0.053 Uiso 1 1 calc R
C25 C 0.96478(13) 0.00456(14) 0.29622(9) 0.0229(3) Uani 1 1 d .
C26 C 1.00318(15) -0.06307(17) 0.38801(10) 0.0319(3) Uani 1 1 d .
H26A H 0.9473 -0.0103 0.4300 0.048 Uiso 1 1 calc R
H26B H 1.0967 -0.0768 0.3988 0.048 Uiso 1 1 calc R
H26C H 0.9898 -0.1448 0.3931 0.048 Uiso 1 1 calc R
C27 C 1.05698(15) -0.07420(17) 0.22872(10) 0.0332(3) Uani 1 1 d .
H27A H 1.0507 -0.1589 0.2338 0.050 Uiso 1 1 calc R
H27B H 1.1489 -0.0813 0.2387 0.050 Uiso 1 1 calc R
H27C H 1.0294 -0.0320 0.1711 0.050 Uiso 1 1 calc R
C28 C 0.97654(16) 0.13739(16) 0.28911(12) 0.0354(4) Uani 1 1 d .
H28A H 0.9535 0.1789 0.2308 0.053 Uiso 1 1 calc R
H28B H 1.0679 0.1292 0.3020 0.053 Uiso 1 1 calc R
H28C H 0.9157 0.1883 0.3300 0.053 Uiso 1 1 calc R
C29 C 0.72823(16) 0.22542(15) 0.05176(9) 0.0292(3) Uani 1 1 d .
C30 C 0.58046(17) 0.31081(16) 0.05484(11) 0.0357(4) Uani 1 1 d .
H30A H 0.5254 0.2579 0.0676 0.053 Uiso 1 1 calc R
H30B H 0.5545 0.3610 -0.0007 0.053 Uiso 1 1 calc R
H30C H 0.5679 0.3675 0.0996 0.053 Uiso 1 1 calc R
C31 C 0.8185(2) 0.3065(2) 0.03281(13) 0.0535(5) Uani 1 1 d .
H31A H 0.8039 0.3652 0.0765 0.080 Uiso 1 1 calc R
H31B H 0.7969 0.3545 -0.0238 0.080 Uiso 1 1 calc R
H31C H 0.9118 0.2508 0.0338 0.080 Uiso 1 1 calc R
C32 C 0.7485(2) 0.13177(19) -0.01675(11) 0.0495(5) Uani 1 1 d .
H32A H 0.8422 0.0777 -0.0180 0.074 Uiso 1 1 calc R
H32B H 0.7226 0.1794 -0.0731 0.074 Uiso 1 1 calc R
H32C H 0.6936 0.0791 -0.0023 0.074 Uiso 1 1 calc R
O1 O 0.57454(9) 0.17524(9) 0.25570(6) 0.01899(19) Uani 1 1 d .
O2 O 0.66341(10) -0.03186(9) 0.17363(6) 0.0231(2) Uani 1 1 d .
O3 O 0.82659(9) 0.01238(9) 0.28449(6) 0.0218(2) Uani 1 1 d .
O4 O 0.77276(10) 0.15231(10) 0.13513(6) 0.0238(2) Uani 1 1 d .

loop_
_atom_site_aniso_label
_atom_site_aniso_U_11
_atom_site_aniso_U_22
_atom_site_aniso_U_33
_atom_site_aniso_U_23
_atom_site_aniso_U_13
_atom_site_aniso_U_12
Ti1 0.01448(11) 0.01596(11) 0.01659(12) -0.00294(8) 0.00057(8) -0.00512(8)
Si1 0.01400(16) 0.01930(17) 0.01634(17) -0.00332(13) 0.00116(12) -0.00626(13)
C1 0.0247(7) 0.0183(6) 0.0225(6) -0.0020(5) -0.0047(5) -0.0102(5)
C2 0.0247(7) 0.0168(6) 0.0235(7) -0.0034(5) -0.0002(5) -0.0099(5)
C3 0.0273(7) 0.0153(6) 0.0233(7) -0.0015(5) -0.0014(5) -0.0074(5)
C4 0.0258(7) 0.0171(6) 0.0246(7) -0.0051(5) 0.0006(5) -0.0069(5)
C5 0.0283(7) 0.0181(6) 0.0199(6) -0.0042(5) -0.0011(5) -0.0103(5)
C6 0.0287(7) 0.0277(7) 0.0302(7) 0.0009(6) -0.0086(6) -0.0106(6)
C7 0.0284(7) 0.0236(7) 0.0333(8) -0.0035(6) 0.0035(6) -0.0142(6)
C8 0.0386(9) 0.0224(7) 0.0286(8) 0.0047(6) -0.0014(6) -0.0055(6)
C9 0.0304(8) 0.0225(7) 0.0362(8) -0.0088(6) 0.0020(6) -0.0032(6)
C10 0.0388(8) 0.0297(8) 0.0216(7) -0.0048(6) 0.0022(6) -0.0162(7)
C11 0.0160(6) 0.0226(6) 0.0228(6) -0.0039(5) 0.0013(5) -0.0100(5)
C12 0.0170(6) 0.0264(7) 0.0228(6) -0.0049(5) -0.0008(5) -0.0105(5)
C13 0.0164(6) 0.0251(7) 0.0316(7) -0.0032(6) -0.0035(5) -0.0072(5)
C14 0.0175(6) 0.0270(7) 0.0304(7) -0.0096(6) 0.0037(5) -0.0092(5)
C15 0.0194(6) 0.0268(7) 0.0237(7) -0.0063(5) 0.0039(5) -0.0129(5)
C16 0.0293(8) 0.0387(8) 0.0238(7) -0.0071(6) -0.0017(6) -0.0150(7)
C17 0.0289(8) 0.0325(8) 0.0450(9) -0.0008(7) -0.0127(7) -0.0040(7)
C18 0.0242(8) 0.0399(9) 0.0491(10) -0.0202(8) 0.0129(7) -0.0109(7)
C19 0.0406(9) 0.0378(9) 0.0250(7) -0.0035(6) 0.0085(6) -0.0219(7)
C20 0.0260(7) 0.0215(7) 0.0321(8) -0.0038(6) 0.0032(6) -0.0094(6)
C21 0.0277(7) 0.0225(7) 0.0319(8) -0.0129(6) 0.0054(6) -0.0092(6)
C22 0.0387(9) 0.0402(9) 0.0536(11) -0.0254(8) 0.0058(8) -0.0199(8)
C23 0.0434(9) 0.0233(7) 0.0410(9) -0.0047(7) 0.0059(7) -0.0060(7)
C24 0.0316(8) 0.0360(9) 0.0375(9) -0.0152(7) 0.0088(7) -0.0088(7)
C25 0.0132(6) 0.0291(7) 0.0257(7) -0.0053(5) -0.0021(5) -0.0057(5)
C26 0.0214(7) 0.0428(9) 0.0259(7) -0.0057(6) -0.0055(6) -0.0031(6)
C27 0.0224(7) 0.0433(9) 0.0309(8) -0.0098(7) 0.0029(6) -0.0061(7)
C28 0.0222(7) 0.0354(8) 0.0534(10) -0.0084(7) -0.0021(7) -0.0145(6)
C29 0.0326(8) 0.0336(8) 0.0188(7) 0.0032(6) 0.0029(6) -0.0102(6)
C30 0.0373(9) 0.0344(8) 0.0274(8) 0.0047(6) -0.0028(6) -0.0047(7)
C31 0.0534(12) 0.0669(13) 0.0436(11) 0.0186(10) 0.0062(9) -0.0335(11)
C32 0.0659(13) 0.0464(11) 0.0216(8) -0.0049(7) 0.0004(8) -0.0007(9)
O1 0.0161(4) 0.0201(5) 0.0218(5) -0.0048(4) 0.0025(3) -0.0069(4)
O2 0.0213(5) 0.0224(5) 0.0266(5) -0.0094(4) -0.0003(4) -0.0068(4)
O3 0.0156(4) 0.0284(5) 0.0224(5) 0.0005(4) -0.0019(4) -0.0096(4)
O4 0.0207(5) 0.0305(5) 0.0193(5) 0.0021(4) 0.0020(4) -0.0093(4)

loop_
_atom_type_symbol
_atom_type_description
_atom_type_scat_dispersion_real
_atom_type_scat_dispersion_imag
_atom_type_scat_source
C C 0.0033 0.0016 'International Tables Vol C Tables 4.2.6.8 and 6.1.1.4'
H H 0.0000 0.0000 'International Tables Vol C Tables 4.2.6.8 and 6.1.1.4'
O O 0.0106 0.0060 'International Tables Vol C Tables 4.2.6.8 and 6.1.1.4'
Si Si 0.0817 0.0704 'International Tables Vol C Tables 4.2.6.8 and 6.1.1.4'
Ti Ti 0.2776 0.4457 'International Tables Vol C Tables 4.2.6.8 and 6.1.1.4'

loop_
_geom_angle_atom_site_label_1
_geom_angle_atom_site_label_2
_geom_angle_atom_site_label_3
_geom_angle
O1 Ti1 C1 91.71(4)
O1 Ti1 C12 86.64(4)
C1 Ti1 C12 172.91(5)
O1 Ti1 C11 84.63(4)
C1 Ti1 C11 138.69(5)
C12 Ti1 C11 34.29(5)
O1 Ti1 C3 108.41(4)
C1 Ti1 C3 57.31(5)
C12 Ti1 C3 129.72(5)
C11 Ti1 C3 160.58(5)
O1 Ti1 C15 114.76(4)
C1 Ti1 C15 117.82(5)
C12 Ti1 C15 57.11(5)
C11 Ti1 C15 34.32(4)
C3 Ti1 C15 136.78(5)
O1 Ti1 C13 118.61(5)
C1 Ti1 C13 149.06(5)
C12 Ti1 C13 34.44(5)
C11 Ti1 C13 57.06(5)
C3 Ti1 C13 103.57(5)
C15 Ti1 C13 57.12(5)
O1 Ti1 C2 82.47(4)
C1 Ti1 C2 34.42(4)
C12 Ti1 C2 151.55(5)
C11 Ti1 C2 164.83(5)
C3 Ti1 C2 34.30(5)
C15 Ti1 C2 150.63(5)
C13 Ti1 C2 137.11(5)
O1 Ti1 C5 125.52(4)
C1 Ti1 C5 34.29(5)
C12 Ti1 C5 145.65(5)
C11 Ti1 C5 127.08(5)
C3 Ti1 C5 57.01(5)
C15 Ti1 C5 94.43(5)
C13 Ti1 C5 115.87(5)
C2 Ti1 C5 56.81(5)
O1 Ti1 C4 138.74(4)
C1 Ti1 C4 56.65(5)
C12 Ti1 C4 127.91(5)
C11 Ti1 C4 136.46(5)
C3 Ti1 C4 34.04(5)
C15 Ti1 C4 104.07(5)
C13 Ti1 C4 93.52(5)
C2 Ti1 C4 56.37(5)
C5 Ti1 C4 33.99(4)
O1 Ti1 C14 139.90(4)
C1 Ti1 C14 122.81(5)
C12 Ti1 C14 56.48(5)
C11 Ti1 C14 56.33(5)
C3 Ti1 C14 107.55(5)
C15 Ti1 C14 33.93(5)
C13 Ti1 C14 34.03(5)
C2 Ti1 C14 137.46(5)
C5 Ti1 C14 89.19(5)
C4 Ti1 C14 81.11(5)
O1 Si1 O3 110.93(5)
O1 Si1 O4 113.10(5)
O3 Si1 O4 105.28(5)
O1 Si1 O2 107.59(5)
O3 Si1 O2 109.80(5)
O4 Si1 O2 110.14(5)
C5 C1 C2 108.30(12)
C5 C1 C6 126.33(12)
C2 C1 C6 125.31(13)
C5 C1 Ti1 74.20(8)
C2 C1 Ti1 73.92(8)
C6 C1 Ti1 119.90(9)
C3 C2 C1 107.81(12)
C3 C2 C7 125.98(12)
C1 C2 C7 125.88(13)
C3 C2 Ti1 72.35(8)
C1 C2 Ti1 71.66(7)
C7 C2 Ti1 126.68(9)
C4 C3 C2 107.89(12)
C4 C3 C8 124.67(13)
C2 C3 C8 126.61(13)
C4 C3 Ti1 74.68(8)
C2 C3 Ti1 73.36(7)
C8 C3 Ti1 125.98(10)
C3 C4 C5 108.14(12)
C3 C4 C9 122.31(13)
C5 C4 C9 127.93(13)
C3 C4 Ti1 71.28(8)
C5 C4 Ti1 72.03(7)
C9 C4 Ti1 133.71(10)
C1 C5 C4 107.70(12)
C1 C5 C10 124.95(13)
C4 C5 C10 126.63(13)
C1 C5 Ti1 71.51(8)
C4 C5 Ti1 73.99(8)
C10 C5 Ti1 127.64(9)
C1 C6 H6A 109.5
C1 C6 H6B 109.5
H6A C6 H6B 109.5
C1 C6 H6C 109.5
H6A C6 H6C 109.5
H6B C6 H6C 109.5
C2 C7 H7A 109.5
C2 C7 H7B 109.5
H7A C7 H7B 109.5
C2 C7 H7C 109.5
H7A C7 H7C 109.5
H7B C7 H7C 109.5
C3 C8 H8A 109.5
C3 C8 H8B 109.5
H8A C8 H8B 109.5
C3 C8 H8C 109.5
H8A C8 H8C 109.5
H8B C8 H8C 109.5
C4 C9 H9A 109.5
C4 C9 H9B 109.5
H9A C9 H9B 109.5
C4 C9 H9C 109.5
H9A C9 H9C 109.5
H9B C9 H9C 109.5
C5 C10 H10A 109.5
C5 C10 H10B 109.5
H10A C10 H10B 109.5
C5 C10 H10C 109.5
H10A C10 H10C 109.5
H10B C10 H10C 109.5
C12 C11 C15 108.38(12)
C12 C11 C20 127.12(12)
C15 C11 C20 124.38(12)
C12 C11 Ti1 72.81(7)
C15 C11 Ti1 73.14(8)
C20 C11 Ti1 123.07(9)
C11 C12 C13 108.03(12)
C11 C12 C16 125.72(13)
C13 C12 C16 126.06(13)
C11 C12 Ti1 72.90(7)
C13 C12 Ti1 73.13(8)
C16 C12 Ti1 123.72(9)
C12 C13 C14 107.65(12)
C12 C13 C17 125.32(14)
C14 C13 C17 126.22(14)
C12 C13 Ti1 72.43(7)
C14 C13 Ti1 74.90(8)
C17 C13 Ti1 126.43(10)
C15 C14 C13 108.05(12)
C15 C14 C18 123.41(13)
C13 C14 C18 126.32(14)
C15 C14 Ti1 71.12(7)
C13 C14 Ti1 71.08(8)
C18 C14 Ti1 136.76(10)
C11 C15 C14 107.75(12)
C11 C15 C19 124.89(13)
C14 C15 C19 126.33(13)
C11 C15 Ti1 72.54(7)
C14 C15 Ti1 74.95(8)
C19 C15 Ti1 127.34(10)
C12 C16 H16A 109.5
C12 C16 H16B 109.5
H16A C16 H16B 109.5
C12 C16 H16C 109.5
H16A C16 H16C 109.5
H16B C16 H16C 109.5
C13 C17 H17A 109.5
C13 C17 H17B 109.5
H17A C17 H17B 109.5
C13 C17 H17C 109.5
H17A C17 H17C 109.5
H17B C17 H17C 109.5
C14 C18 H18A 109.5
C14 C18 H18B 109.5
H18A C18 H18B 109.5
C14 C18 H18C 109.5
H18A C18 H18C 109.5
H18B C18 H18C 109.5
C15 C19 H19A 109.5
C15 C19 H19B 109.5
H19A C19 H19B 109.5
C15 C19 H19C 109.5
H19A C19 H19C 109.5
H19B C19 H19C 109.5
C11 C20 H20A 109.5
C11 C20 H20B 109.5
H20A C20 H20B 109.5
C11 C20 H20C 109.5
H20A C20 H20C 109.5
H20B C20 H20C 109.5
O2 C21 C23 110.28(12)
O2 C21 C24 111.01(12)
C23 C21 C24 110.43(13)
O2 C21 C22 105.34(12)
C23 C21 C22 110.86(14)
C24 C21 C22 108.81(13)
C21 C22 H22A 109.5
C21 C22 H22B 109.5
H22A C22 H22B 109.5
C21 C22 H22C 109.5
H22A C22 H22C 109.5
H22B C22 H22C 109.5
C21 C23 H23A 109.5
C21 C23 H23B 109.5
H23A C23 H23B 109.5
C21 C23 H23C 109.5
H23A C23 H23C 109.5
H23B C23 H23C 109.5
C21 C24 H24A 109.5
C21 C24 H24B 109.5
H24A C24 H24B 109.5
C21 C24 H24C 109.5
H24A C24 H24C 109.5
H24B C24 H24C 109.5
O3 C25 C28 111.51(11)
O3 C25 C26 105.04(11)
C28 C25 C26 109.97(13)
O3 C25 C27 110.39(11)
C28 C25 C27 109.45(13)
C26 C25 C27 110.42(12)
C25 C26 H26A 109.5
C25 C26 H26B 109.5
H26A C26 H26B 109.5
C25 C26 H26C 109.5
H26A C26 H26C 109.5
H26B C26 H26C 109.5
C25 C27 H27A 109.5
C25 C27 H27B 109.5
H27A C27 H27B 109.5
C25 C27 H27C 109.5
H27A C27 H27C 109.5
H27B C27 H27C 109.5
C25 C28 H28A 109.5
C25 C28 H28B 109.5
H28A C28 H28B 109.5
C25 C28 H28C 109.5
H28A C28 H28C 109.5
H28B C28 H28C 109.5
O4 C29 C30 111.20(12)
O4 C29 C31 105.40(13)
C30 C29 C31 110.79(15)
O4 C29 C32 108.66(13)
C30 C29 C32 109.96(15)
C31 C29 C32 110.73(16)
C29 C30 H30A 109.5
C29 C30 H30B 109.5
H30A C30 H30B 109.5
C29 C30 H30C 109.5
H30A C30 H30C 109.5
H30B C30 H30C 109.5
C29 C31 H31A 109.5
C29 C31 H31B 109.5
H31A C31 H31B 109.5
C29 C31 H31C 109.5
H31A C31 H31C 109.5
H31B C31 H31C 109.5
C29 C32 H32A 109.5
C29 C32 H32B 109.5
H32A C32 H32B 109.5
C29 C32 H32C 109.5
H32A C32 H32C 109.5
H32B C32 H32C 109.5
Si1 O1 Ti1 176.89(6)
C21 O2 Si1 137.77(9)
C25 O3 Si1 137.49(9)
C29 O4 Si1 135.81(9)

loop_
_geom_bond_atom_site_label_1
_geom_bond_atom_site_label_2
_geom_bond_distance
Ti1 O1 1.9244(9)
Ti1 C1 2.3818(13)
Ti1 C12 2.3957(13)
Ti1 C11 2.3969(13)
Ti1 C3 2.3980(13)
Ti1 C15 2.4047(13)
Ti1 C13 2.4048(13)
Ti1 C2 2.4111(13)
Ti1 C5 2.4166(13)
Ti1 C4 2.4419(13)
Ti1 C14 2.4544(13)
Si1 O1 1.6032(9)
Si1 O3 1.6253(10)
Si1 O4 1.6322(10)
Si1 O2 1.6345(10)
C1 C5 1.415(2)
C1 C2 1.4184(18)
C1 C6 1.5047(19)
C2 C3 1.4180(19)
C2 C7 1.4939(19)
C3 C4 1.4173(19)
C3 C8 1.5048(19)
C4 C5 1.4201(19)
C4 C9 1.4999(19)
C5 C10 1.5070(19)
C6 H6A 0.9600
C6 H6B 0.9600
C6 H6C 0.9600
C7 H7A 0.9600
C7 H7B 0.9600
C7 H7C 0.9600
C8 H8A 0.9600
C8 H8B 0.9600
C8 H8C 0.9600
C9 H9A 0.9600
C9 H9B 0.9600
C9 H9C 0.9600
C10 H10A 0.9600
C10 H10B 0.9600
C10 H10C 0.9600
C11 C12 1.4128(19)
C11 C15 1.4168(19)
C11 C20 1.4964(19)
C12 C13 1.421(2)
C12 C16 1.5007(19)
C13 C14 1.423(2)
C13 C17 1.507(2)
C14 C15 1.419(2)
C14 C18 1.5046(19)
C15 C19 1.505(2)
C16 H16A 0.9600
C16 H16B 0.9600
C16 H16C 0.9600
C17 H17A 0.9600
C17 H17B 0.9600
C17 H17C 0.9600
C18 H18A 0.9600
C18 H18B 0.9600
C18 H18C 0.9600
C19 H19A 0.9600
C19 H19B 0.9600
C19 H19C 0.9600
C20 H20A 0.9600
C20 H20B 0.9600
C20 H20C 0.9600
C21 O2 1.4413(17)
C21 C23 1.524(2)
C21 C24 1.525(2)
C21 C22 1.526(2)
C22 H22A 0.9600
C22 H22B 0.9600
C22 H22C 0.9600
C23 H23A 0.9600
C23 H23B 0.9600
C23 H23C 0.9600
C24 H24A 0.9600
C24 H24B 0.9600
C24 H24C 0.9600
C25 O3 1.4436(15)
C25 C28 1.515(2)
C25 C26 1.522(2)
C25 C27 1.523(2)
C26 H26A 0.9600
C26 H26B 0.9600
C26 H26C 0.9600
C27 H27A 0.9600
C27 H27B 0.9600
C27 H27C 0.9600
C28 H28A 0.9600
C28 H28B 0.9600
C28 H28C 0.9600
C29 O4 1.4396(16)
C29 C30 1.515(2)
C29 C31 1.521(2)
C29 C32 1.521(2)
C30 H30A 0.9600
C30 H30B 0.9600
C30 H30C 0.9600
C31 H31A 0.9600
C31 H31B 0.9600
C31 H31C 0.9600
C32 H32A 0.9600
C32 H32B 0.9600
C32 H32C 0.9600
